data_4122875
loop_
_publ_author_name
'Koumousi, Evangelia S.'
'Jeon, Ie-Rang'
'Gao, Qian'
'Dechambenoit, Pierre'
'Woodruff, Daniel N.'
'Merzeau, Pascal'
'Buisson, Lionel'
'Jia, Xiaolu'
'Li, Dongfeng'
'Volatron, Florence'
'Mathoni\`ere, Corine'
'Cl\'erac, Rodolphe'

_publ_section_title
;
 Metal-to-Metal Electron Transfer in Co/Fe Prussian Blue Molecular
 Analogues: The Ultimate Miniaturization.
;
_journal_issue 44
_journal_name_full 'Journal of the American Chemical Society'
_journal_page_first 15461
_journal_page_last 15464
_journal_paper_doi 10.1021/ja508094h
_journal_volume 136
_journal_year 2014
_chemical_formula_moiety 'C41 H35 B Co Fe N14, C F3 S O3, C3 H7 N O'
_chemical_formula_sum 'C45 H42 B Co F3 Fe N15 O4 S'
_chemical_formula_weight 1071.58
_chemical_name_systematic
;
 ?
;
_space_group_crystal_system orthorhombic
_space_group_IT_number 62
_space_group_name_Hall '-P 2ac 2n'
_space_group_name_H-M_alt 'P n m a'
_symmetry_space_group_name_Hall '-P 2ac 2n'
_symmetry_space_group_name_H-M 'P n m a'
_atom_sites_solution_hydrogens geom
_audit_creation_method SHELXL-2013
_cell_angle_alpha 90
_cell_angle_beta 90
_cell_angle_gamma 90
_cell_formula_units_Z 4
_cell_length_a 18.3266(15)
_cell_length_b 14.8980(11)
_cell_length_c 17.4326(14)
_cell_measurement_reflns_used 9126
_cell_measurement_temperature 120(2)
_cell_measurement_theta_max 26.75
_cell_measurement_theta_min 2.51
_cell_volume 4759.6(6)
_computing_cell_refinement 'Bruker SAINT'
_computing_data_collection 'Bruker APEX2'
_computing_data_reduction 'Bruker SAINT'
_computing_molecular_graphics ORTEP-32
_computing_publication_material 'WINGX (Farrugia)'
_computing_structure_refinement 'SHELXL-2013 (Sheldrick, 2013)'
_computing_structure_solution 'SHELXS-2013 (Sheldrick, 2013)'
_diffrn_ambient_temperature 120(2)
_diffrn_measured_fraction_theta_full 0.998
_diffrn_measured_fraction_theta_max 0.989
_diffrn_measurement_device_type 'Bruker APEX-II Quasar'
_diffrn_measurement_method 'phi and omega scans'
_diffrn_radiation_source 'Incoatec microfocus sealed tube'
_diffrn_radiation_type MoK\a
_diffrn_radiation_wavelength 0.71073
_diffrn_reflns_av_R_equivalents 0.0421
_diffrn_reflns_av_unetI/netI 0.0139
_diffrn_reflns_Laue_measured_fraction_full 0.998
_diffrn_reflns_Laue_measured_fraction_max 0.989
_diffrn_reflns_limit_h_max 24
_diffrn_reflns_limit_h_min -24
_diffrn_reflns_limit_k_max 20
_diffrn_reflns_limit_k_min -20
_diffrn_reflns_limit_l_max 23
_diffrn_reflns_limit_l_min -23
_diffrn_reflns_number 213849
_diffrn_reflns_point_group_measured_fraction_full 0.998
_diffrn_reflns_point_group_measured_fraction_max 0.989
_diffrn_reflns_theta_full 25.242
_diffrn_reflns_theta_max 28.959
_diffrn_reflns_theta_min 1.612
_exptl_absorpt_coefficient_mu 0.770
_exptl_absorpt_correction_T_max 0.7453
_exptl_absorpt_correction_T_min 0.6726
_exptl_absorpt_correction_type multi-scan
_exptl_absorpt_process_details SADABS
_exptl_crystal_colour orange
_exptl_crystal_density_diffrn 1.495
_exptl_crystal_description plate
_exptl_crystal_F_000 2200
_exptl_crystal_size_max 0.420
_exptl_crystal_size_mid 0.100
_exptl_crystal_size_min 0.020
_refine_diff_density_max 0.692
_refine_diff_density_min -0.645
_refine_diff_density_rms 0.106
_refine_ls_extinction_method none
_refine_ls_goodness_of_fit_ref 1.161
_refine_ls_hydrogen_treatment riding
_refine_ls_matrix_type full
_refine_ls_number_parameters 317
_refine_ls_number_reflns 6458
_refine_ls_number_restraints 0
_refine_ls_restrained_S_all 1.161
_refine_ls_R_factor_all 0.0715
_refine_ls_R_factor_gt 0.0656
_refine_ls_shift/su_max 0.001
_refine_ls_shift/su_mean 0.000
_refine_ls_structure_factor_coef Fsqd
_refine_ls_weighting_details 'w=1/[\s^2^(Fo^2^)+(0.0680P)^2^+14.4825P] where P=(Fo^2^+2Fc^2^)/3'
_refine_ls_weighting_scheme calc
_refine_ls_wR_factor_gt 0.1806
_refine_ls_wR_factor_ref 0.1840
_reflns_Friedel_coverage 0.000
_reflns_number_gt 5928
_reflns_number_total 6458
_reflns_threshold_expression 'I > 2\s(I)'
_cod_data_source_file ja508094h_si_004.cif
_cod_data_source_block 1.nDMF_120K
_cod_depositor_comments 'Adding full bibliography for 4122873--4122877.cif.'
_cod_database_code 4122875
_shelx_space_group_comment
;
The symmetry employed for this shelxl refinement is uniquely defined
by the following loop, which should always be used as a source of
symmetry information in preference to the above space-group names.
They are only intended as comments.
;
_shelx_estimated_absorpt_t_min 0.736
_shelx_estimated_absorpt_t_max 0.985
_shelxl_version_number 2013-4

loop_
_space_group_symop_operation_xyz
'x, y, z'
'-x+1/2, -y, z+1/2'
'x+1/2, -y+1/2, -z+1/2'
'-x, y+1/2, -z'
'-x, -y, -z'
'x-1/2, y, -z-1/2'
'-x-1/2, y-1/2, z-1/2'
'x, -y-1/2, z'

loop_
_atom_site_label
_atom_site_type_symbol
_atom_site_fract_x
_atom_site_fract_y
_atom_site_fract_z
_atom_site_U_iso_or_equiv
_atom_site_adp_type
_atom_site_occupancy
_atom_site_site_symmetry_order
_atom_site_calc_flag
_atom_site_refinement_flags_posn
_atom_site_refinement_flags_adp
_atom_site_refinement_flags_occupancy
_atom_site_disorder_assembly
_atom_site_disorder_group
Co1 Co 0.67455(3) 0.2500 0.11514(3) 0.01935(15) Uani 1 2 d S T P . .
Fe1 Fe 0.40686(3) 0.2500 0.05558(4) 0.02152(16) Uani 1 2 d S T P . .
N2 N 0.78329(19) 0.2500 0.1473(2) 0.0205(7) Uani 1 2 d S T P . .
C20 C 0.1799(3) 0.2500 0.0551(5) 0.0563(19) Uani 1 2 d S T P . .
H20 H 0.1331 0.2500 0.0758 0.068 Uiso 1 2 calc R U P . .
N7 N 0.3002(2) 0.2500 0.0452(3) 0.0316(9) Uani 1 2 d S T P . .
N4 N 0.41260(15) 0.16092(18) -0.02529(16) 0.0263(6) Uani 1 1 d . . . . .
N1 N 0.65886(14) 0.14526(18) 0.19347(15) 0.0236(5) Uani 1 1 d . . . . .
N5 N 0.37049(17) 0.1688(2) -0.08746(17) 0.0312(6) Uani 1 1 d . . . . .
N3 N 0.69817(15) 0.14042(19) 0.04489(15) 0.0245(5) Uani 1 1 d . . . . .
N6 N 0.2704(2) 0.2500 -0.0250(3) 0.0352(10) Uani 1 2 d S T P . .
C5 C 0.71460(18) 0.0915(2) 0.20761(17) 0.0240(6) Uani 1 1 d . . . . .
C11 C 0.73968(17) 0.0746(2) 0.07081(18) 0.0235(6) Uani 1 1 d . . . . .
C6 C 0.81935(17) 0.1731(2) 0.14773(17) 0.0223(6) Uani 1 1 d . . . . .
C10 C 0.77521(17) 0.0868(2) 0.14856(18) 0.0241(6) Uani 1 1 d . . . . .
C4 C 0.7144(2) 0.0385(3) 0.2721(2) 0.0334(7) Uani 1 1 d . . . . .
H4 H 0.7550 0.0035 0.2839 0.040 Uiso 1 1 calc R U . . .
C12 C 0.7483(2) -0.0026(2) 0.0294(2) 0.0325(7) Uani 1 1 d . . . . .
H12 H 0.7789 -0.0477 0.0474 0.039 Uiso 1 1 calc R U . . .
N9 N 0.4062(2) 0.1032(2) 0.1748(2) 0.0437(8) Uani 1 1 d . . . . .
C7 C 0.89419(18) 0.1710(2) 0.1457(2) 0.0302(7) Uani 1 1 d . . . . .
H7 H 0.9190 0.1165 0.1457 0.036 Uiso 1 1 calc R U . . .
C13 C 0.7121(2) -0.0135(3) -0.0382(2) 0.0367(8) Uani 1 1 d . . . . .
H13 H 0.7175 -0.0660 -0.0665 0.044 Uiso 1 1 calc R U . . .
C9 C 0.8250(2) 0.0084(2) 0.1664(2) 0.0339(8) Uani 1 1 d . . . . .
H9A H 0.8598 0.0013 0.1256 0.051 Uiso 1 1 calc R U . . .
H9B H 0.7965 -0.0454 0.1711 0.051 Uiso 1 1 calc R U . . .
H9C H 0.8503 0.0196 0.2136 0.051 Uiso 1 1 calc R U . . .
C8 C 0.9316(3) 0.2500 0.1437(3) 0.0328(10) Uani 1 2 d S T P . .
H8 H 0.9823 0.2500 0.1410 0.039 Uiso 1 2 calc R U P . .
C3 C 0.6549(2) 0.0371(3) 0.3189(2) 0.0409(9) Uani 1 1 d . . . . .
H3 H 0.6549 0.0022 0.3631 0.049 Uiso 1 1 calc R U . . .
C14 C 0.6682(2) 0.0531(3) -0.0636(2) 0.0372(8) Uani 1 1 d . . . . .
H14 H 0.6421 0.0472 -0.1091 0.045 Uiso 1 1 calc R U . . .
C1 C 0.6002(2) 0.1408(3) 0.2379(2) 0.0331(7) Uani 1 1 d . . . . .
H1 H 0.5602 0.1763 0.2254 0.040 Uiso 1 1 calc R U . . .
C2 C 0.5954(2) 0.0873(3) 0.3004(2) 0.0395(9) Uani 1 1 d . . . . .
H2 H 0.5530 0.0849 0.3296 0.047 Uiso 1 1 calc R U . . .
C16 C 0.4561(2) 0.0916(2) -0.0369(2) 0.0351(8) Uani 1 1 d . . . . .
H16 H 0.4910 0.0711 -0.0024 0.042 Uiso 1 1 calc R U . . .
C22 C 0.5079(3) 0.2500 0.0710(2) 0.0230(8) Uani 1 2 d S T P . .
N8 N 0.5686(2) 0.2500 0.0832(2) 0.0291(8) Uani 1 2 d S T P . .
C18 C 0.3881(3) 0.1045(3) -0.1365(2) 0.0432(9) Uani 1 1 d . . . . .
H18 H 0.3663 0.0954 -0.1841 0.052 Uiso 1 1 calc R U . . .
C23 C 0.40492(18) 0.1599(2) 0.13199(19) 0.0274(6) Uani 1 1 d . . . . .
C17 C 0.4423(3) 0.0545(3) -0.1069(3) 0.0478(10) Uani 1 1 d . . . . .
H17 H 0.4654 0.0054 -0.1293 0.057 Uiso 1 1 calc R U . . .
C15 C 0.6634(2) 0.1291(3) -0.0206(2) 0.0337(7) Uani 1 1 d . . . . .
H15 H 0.6340 0.1755 -0.0384 0.040 Uiso 1 1 calc R U . . .
C19 C 0.1980(3) 0.2500 -0.0180(5) 0.0521(17) Uani 1 2 d S T P . .
H19 H 0.1652 0.2500 -0.0587 0.063 Uiso 1 2 calc R U P . .
C21 C 0.2459(3) 0.2500 0.0948(4) 0.0391(12) Uani 1 2 d S T P . .
H21 H 0.2509 0.2500 0.1479 0.047 Uiso 1 2 calc R U P . .
B1 B 0.3210(4) 0.2500 -0.0938(4) 0.0372(13) Uani 1 2 d S T P . .
H1A H 0.2937 0.2500 -0.1421 0.045 Uiso 1 2 calc R U P . .
S1 S 0.98938(14) 0.0436(3) 0.98111(15) 0.1018(14) Uani 0.5 1 d . . P A 1
O3 O 1.0279(4) 0.1067(8) 1.0257(5) 0.224(5) Uani 0.5 1 d . . P A 1
O2 O 1.0131(4) 0.0435(12) 0.9082(4) 0.321(10) Uani 0.5 1 d . . P A 1
O1 O 0.9140(3) 0.0591(9) 0.9825(4) 0.220(5) Uani 0.5 1 d . . P A 1
C24 C 0.98938(14) 0.0436(3) 0.98111(15) 0.1018(14) Uani 0.5 1 d . . P B 2
F3 F 1.0279(4) 0.1067(8) 1.0257(5) 0.224(5) Uani 0.5 1 d . . P B 2
F2 F 1.0131(4) 0.0435(12) 0.9082(4) 0.321(10) Uani 0.5 1 d . . P B 2
F1 F 0.9140(3) 0.0591(9) 0.9825(4) 0.220(5) Uani 0.5 1 d . . P B 2

loop_
_atom_site_aniso_label
_atom_site_aniso_U_11
_atom_site_aniso_U_22
_atom_site_aniso_U_33
_atom_site_aniso_U_23
_atom_site_aniso_U_13
_atom_site_aniso_U_12
Co1 0.0181(3) 0.0202(3) 0.0198(3) 0.000 0.0000(2) 0.000
Fe1 0.0231(3) 0.0181(3) 0.0234(3) 0.000 -0.0010(2) 0.000
N2 0.0182(16) 0.0204(16) 0.0229(17) 0.000 0.0018(13) 0.000
C20 0.028(3) 0.054(4) 0.087(6) 0.000 0.014(3) 0.000
N7 0.027(2) 0.0237(18) 0.044(2) 0.000 0.0007(18) 0.000
N4 0.0272(13) 0.0219(12) 0.0298(14) -0.0016(10) -0.0047(11) -0.0006(10)
N1 0.0236(12) 0.0249(12) 0.0224(12) 0.0014(10) 0.0026(10) -0.0027(10)
N5 0.0344(15) 0.0308(14) 0.0284(14) -0.0054(12) -0.0079(12) -0.0026(12)
N3 0.0290(13) 0.0247(12) 0.0198(12) -0.0019(10) 0.0015(10) -0.0035(10)
N6 0.025(2) 0.033(2) 0.048(3) 0.000 -0.0070(19) 0.000
C5 0.0295(15) 0.0217(14) 0.0209(13) 0.0004(11) -0.0012(12) -0.0051(12)
C11 0.0246(14) 0.0214(14) 0.0243(14) -0.0012(11) 0.0061(11) -0.0032(11)
C6 0.0237(14) 0.0218(14) 0.0215(13) -0.0005(11) 0.0001(11) -0.0001(11)
C10 0.0223(14) 0.0215(13) 0.0284(15) -0.0012(12) 0.0018(12) 0.0003(11)
C4 0.0375(18) 0.0342(18) 0.0285(16) 0.0069(14) -0.0007(14) -0.0009(15)
C12 0.0376(18) 0.0244(15) 0.0354(17) -0.0065(13) 0.0071(15) -0.0045(13)
N9 0.061(2) 0.0364(18) 0.0335(16) 0.0046(14) -0.0055(15) -0.0062(16)
C7 0.0247(15) 0.0287(16) 0.0372(18) -0.0021(14) 0.0012(13) 0.0049(13)
C13 0.045(2) 0.0302(17) 0.0345(18) -0.0123(14) 0.0086(16) -0.0083(15)
C9 0.0360(18) 0.0245(15) 0.0410(19) 0.0014(14) 0.0011(15) 0.0046(14)
C8 0.017(2) 0.034(2) 0.047(3) 0.000 0.001(2) 0.000
C3 0.048(2) 0.047(2) 0.0270(17) 0.0135(16) 0.0038(16) -0.0060(18)
C14 0.049(2) 0.040(2) 0.0231(15) -0.0063(14) -0.0008(15) -0.0109(17)
C1 0.0293(17) 0.0347(17) 0.0353(18) 0.0018(15) 0.0087(14) -0.0008(14)
C2 0.037(2) 0.049(2) 0.0328(18) 0.0064(17) 0.0104(15) -0.0059(17)
C16 0.0398(19) 0.0235(15) 0.0420(19) -0.0055(14) -0.0046(16) 0.0053(14)
C22 0.030(2) 0.0214(19) 0.0179(18) 0.000 -0.0022(16) 0.000
N8 0.028(2) 0.029(2) 0.031(2) 0.000 -0.0053(16) 0.000
C18 0.057(3) 0.040(2) 0.0324(18) -0.0123(16) -0.0048(17) -0.0077(19)
C23 0.0300(16) 0.0234(14) 0.0286(16) -0.0010(12) 0.0009(13) -0.0025(12)
C17 0.058(3) 0.037(2) 0.049(2) -0.0186(18) 0.001(2) 0.0040(19)
C15 0.043(2) 0.0335(18) 0.0247(15) -0.0028(14) -0.0016(14) -0.0026(15)
C19 0.025(3) 0.051(4) 0.081(5) 0.000 -0.013(3) 0.000
C21 0.033(3) 0.033(3) 0.051(3) 0.000 0.010(2) 0.000
B1 0.037(3) 0.034(3) 0.041(3) 0.000 -0.013(3) 0.000
S1 0.0510(14) 0.189(4) 0.0656(18) -0.071(2) 0.0094(12) -0.0155(19)
O3 0.136(6) 0.344(13) 0.192(7) -0.175(9) -0.003(5) -0.059(7)
O2 0.106(5) 0.72(3) 0.133(6) -0.203(11) 0.053(4) -0.103(10)
O1 0.066(3) 0.447(16) 0.148(6) -0.141(8) 0.000(3) 0.032(6)
C24 0.0510(14) 0.189(4) 0.0656(18) -0.071(2) 0.0094(12) -0.0155(19)
F3 0.136(6) 0.344(13) 0.192(7) -0.175(9) -0.003(5) -0.059(7)
F2 0.106(5) 0.72(3) 0.133(6) -0.203(11) 0.053(4) -0.103(10)
F1 0.066(3) 0.447(16) 0.148(6) -0.141(8) 0.000(3) 0.032(6)

loop_
_atom_type_symbol
_atom_type_description
_atom_type_scat_dispersion_real
_atom_type_scat_dispersion_imag
_atom_type_scat_source
C C 0.0033 0.0016 'International Tables Vol C Tables 4.2.6.8 and 6.1.1.4'
Fe Fe 0.3463 0.8444 'International Tables Vol C Tables 4.2.6.8 and 6.1.1.4'
Co Co 0.3494 0.9721 'International Tables Vol C Tables 4.2.6.8 and 6.1.1.4'
N N 0.0061 0.0033 'International Tables Vol C Tables 4.2.6.8 and 6.1.1.4'
B B 0.0013 0.0007 'International Tables Vol C Tables 4.2.6.8 and 6.1.1.4'
S S 0.1246 0.1234 'International Tables Vol C Tables 4.2.6.8 and 6.1.1.4'
O O 0.0106 0.0060 'International Tables Vol C Tables 4.2.6.8 and 6.1.1.4'
H H 0.0000 0.0000 'International Tables Vol C Tables 4.2.6.8 and 6.1.1.4'
F F 0.0171 0.0103 'International Tables Vol C Tables 4.2.6.8 and 6.1.1.4'

loop_
_geom_angle_atom_site_label_1
_geom_angle_atom_site_label_2
_geom_angle_atom_site_label_3
_geom_angle
_geom_angle_site_symmetry_1
_geom_angle_site_symmetry_3
N8 Co1 N2 179.72(16) . .
N8 Co1 N3 92.17(11) . 8_565
N2 Co1 N3 87.66(10) . 8_565
N8 Co1 N3 92.17(11) . .
N2 Co1 N3 87.65(10) . .
N3 Co1 N3 102.98(15) 8_565 .
N8 Co1 N1 92.72(11) . 8_565
N2 Co1 N1 87.46(10) . 8_565
N3 Co1 N1 80.10(10) 8_565 8_565
N3 Co1 N1 174.11(11) . 8_565
N8 Co1 N1 92.72(11) . .
N2 Co1 N1 87.46(10) . .
N3 Co1 N1 174.11(11) 8_565 .
N3 Co1 N1 80.10(10) . .
N1 Co1 N1 96.39(15) 8_565 .
C22 Fe1 C23 85.25(14) . 8_565
C22 Fe1 C23 85.25(14) . .
C23 Fe1 C23 90.4(2) 8_565 .
C22 Fe1 N4 92.92(13) . .
C23 Fe1 N4 177.18(14) 8_565 .
C23 Fe1 N4 91.56(13) . .
C22 Fe1 N4 92.92(13) . 8_565
C23 Fe1 N4 91.56(13) 8_565 8_565
C23 Fe1 N4 177.18(14) . 8_565
N4 Fe1 N4 86.38(17) . 8_565
C22 Fe1 N7 176.99(19) . .
C23 Fe1 N7 92.63(14) 8_565 .
C23 Fe1 N7 92.63(14) . .
N4 Fe1 N7 89.28(13) . .
N4 Fe1 N7 89.28(13) 8_565 .
C6 N2 C6 120.1(4) 8_565 .
C6 N2 Co1 118.84(19) 8_565 .
C6 N2 Co1 118.84(19) . .
C19 C20 C21 105.2(6) . .
C21 N7 N6 106.9(5) . .
C21 N7 Fe1 133.8(4) . .
N6 N7 Fe1 119.3(3) . .
C16 N4 N5 107.1(3) . .
C16 N4 Fe1 132.8(3) . .
N5 N4 Fe1 119.9(2) . .
C5 N1 C1 119.2(3) . .
C5 N1 Co1 117.9(2) . .
C1 N1 Co1 122.0(2) . .
C18 N5 N4 108.7(3) . .
C18 N5 B1 132.5(4) . .
N4 N5 B1 118.4(3) . .
C15 N3 C11 118.7(3) . .
C15 N3 Co1 120.5(2) . .
C11 N3 Co1 120.0(2) . .
C19 N6 N7 108.8(5) . .
C19 N6 B1 132.9(6) . .
N7 N6 B1 118.2(4) . .
N1 C5 C4 120.0(3) . .
N1 C5 C10 117.9(3) . .
C4 C5 C10 122.1(3) . .
N3 C11 C12 120.7(3) . .
N3 C11 C10 117.7(3) . .
C12 C11 C10 121.6(3) . .
N2 C6 C7 121.3(3) . .
N2 C6 C10 117.8(3) . .
C7 C6 C10 120.9(3) . .
C9 C10 C11 110.5(3) . .
C9 C10 C5 109.8(3) . .
C11 C10 C5 107.4(3) . .
C9 C10 C6 109.5(3) . .
C11 C10 C6 108.8(3) . .
C5 C10 C6 110.9(3) . .
C3 C4 C5 120.0(4) . .
C13 C12 C11 120.0(4) . .
C8 C7 C6 118.9(3) . .
C14 C13 C12 119.1(3) . .
C7 C8 C7 119.5(4) 8_565 .
C2 C3 C4 119.4(3) . .
C13 C14 C15 118.0(3) . .
N1 C1 C2 123.5(4) . .
C1 C2 C3 117.6(4) . .
N4 C16 C17 110.1(4) . .
N8 C22 Fe1 177.4(4) . .
C22 N8 Co1 174.9(4) . .
N5 C18 C17 109.4(4) . .
N9 C23 Fe1 176.0(3) . .
C18 C17 C16 104.8(4) . .
N3 C15 C14 123.5(4) . .
C20 C19 N6 109.8(6) . .
N7 C21 C20 109.3(6) . .
N5 B1 N5 105.8(4) 8_565 .
N5 B1 N6 108.0(3) 8_565 .
N5 B1 N6 108.0(3) . .
O2 S1 O1 109.6(5) . .
O2 S1 O3 111.1(7) . .
O1 S1 O3 111.9(6) . .
O2 S1 S1 109.2(8) . 5_757
O1 S1 S1 112.9(6) . 5_757
O3 S1 S1 101.8(5) . 5_757

loop_
_geom_bond_atom_site_label_1
_geom_bond_atom_site_label_2
_geom_bond_distance
_geom_bond_site_symmetry_2
Co1 N8 2.020(4) .
Co1 N2 2.070(4) .
Co1 N3 2.086(3) 8_565
Co1 N3 2.086(3) .
Co1 N1 2.093(3) 8_565
Co1 N1 2.093(3) .
Fe1 C22 1.872(5) .
Fe1 C23 1.892(3) 8_565
Fe1 C23 1.892(3) .
Fe1 N4 1.939(3) .
Fe1 N4 1.939(3) 8_565
Fe1 N7 1.963(4) .
N2 C6 1.323(3) 8_565
N2 C6 1.323(3) .
C20 C19 1.317(11) .
C20 C21 1.394(9) .
N7 C21 1.317(7) .
N7 N6 1.340(6) .
N4 C16 1.320(4) .
N4 N5 1.336(4) .
N1 C5 1.321(4) .
N1 C1 1.327(4) .
N5 C18 1.324(5) .
N5 B1 1.516(5) .
N3 C15 1.319(4) .
N3 C11 1.321(4) .
N6 C19 1.332(7) .
N6 B1 1.516(9) .
C5 C4 1.374(4) .
C5 C10 1.516(4) .
C11 C12 1.367(4) .
C11 C10 1.515(4) .
C6 C7 1.372(4) .
C6 C10 1.519(4) .
C10 C9 1.514(5) .
C4 C3 1.362(5) .
C12 C13 1.362(5) .
N9 C23 1.128(5) .
C7 C8 1.363(4) .
C13 C14 1.353(6) .
C8 C7 1.363(4) 8_565
C3 C2 1.360(6) .
C14 C15 1.360(5) .
C1 C2 1.352(5) .
C16 C17 1.364(6) .
C22 N8 1.132(6) .
C18 C17 1.346(7) .
B1 N5 1.516(5) 8_565
S1 O2 1.343(7) .
S1 O1 1.400(6) .
S1 O3 1.410(7) .
S1 S1 1.507(8) 5_757
